data_1541145
loop_
_publ_author_name
'Puselj, M.'
'Ban, Z.'
'Lukacevic, E.'
'Morvaj, J.'

_publ_section_title
;
 On the preparation of mercuric peroxides and refinement of the alpha-Hg
 O2 structure
;
_journal_name_full 'Zeitschrift fuer Anorganische und Allgemeine Chemie'
_journal_page_first 191
_journal_page_last 194
_journal_volume 528
_journal_year 1985
_chemical_formula_sum 'Hg O2'
_space_group_IT_number 12
_symmetry_space_group_name_Hall '-C 2y'
_symmetry_space_group_name_H-M 'C 1 2/m 1'
_cell_angle_alpha 90
_cell_angle_beta 108.45
_cell_angle_gamma 90
_cell_formula_units_Z 2
_cell_length_a 4.4702
_cell_length_b 5.4592
_cell_length_c 3.5192
_cell_volume 81.467
_citation_journal_id_ASTM ZAACAB
_cod_data_source_file Puselj_ZAACAB_1985_602.cif
_cod_data_source_block Hg1O2
_cod_original_cell_volume 81.46726
_cod_original_formula_sum 'Hg1 O2'
_cod_database_code 1541145

loop_
_symmetry_equiv_pos_as_xyz
x,y,z
-x,y,-z
-x,-y,-z
x,-y,z
x+1/2,y+1/2,z
-x+1/2,y+1/2,-z
-x+1/2,-y+1/2,-z
x+1/2,-y+1/2,z

loop_
_atom_site_label
_atom_site_type_symbol
_atom_site_fract_x
_atom_site_fract_y
_atom_site_fract_z
_atom_site_occupancy
_atom_site_U_iso_or_equiv
Hg1 Hg+2 0 0 0 1 0.0
O1 O-1 0.476 0 0.28 1 0.0
